data_7022531
loop_
_publ_author_name
'Humphries, Terry D.'
'Munroe, Keelie T.'
'Decken, Andreas'
'McGrady, G. Sean'

_publ_section_title
;
 Lewis base complexes of AlH3: structural determination of monomeric and
 polymeric adducts by X-ray crystallography and DFT calculations.
;
_journal_issue 19
_journal_name_full 'Dalton transactions (Cambridge, England : 2003)'
_journal_page_first 6953
_journal_page_last 6964
_journal_paper_doi 10.1039/c3dt00046j
_journal_volume 42
_journal_year 2013
_chemical_formula_moiety 'C4 H11 Al O2'
_chemical_formula_sum 'C4 H11 Al O2'
_chemical_formula_weight 118.11
_space_group_IT_number 14
_symmetry_cell_setting monoclinic
_symmetry_Int_Tables_number 14
_symmetry_space_group_name_Hall '-P 2ybc'
_symmetry_space_group_name_H-M 'P 1 21/c 1'
_atom_sites_solution_hydrogens difmap
_atom_sites_solution_primary direct
_atom_sites_solution_secondary difmap
_audit_creation_method SHELXL-97
_cell_angle_alpha 90.00
_cell_angle_beta 115.450(6)
_cell_angle_gamma 90.00
_cell_formula_units_Z 2
_cell_length_a 6.318(3)
_cell_length_b 8.570(4)
_cell_length_c 6.811(4)
_cell_measurement_reflns_used 1644
_cell_measurement_temperature 173(1)
_cell_measurement_theta_max 27.37
_cell_measurement_theta_min 3.57
_cell_volume 333.0(3)
_computing_cell_refinement 'Bruker SMART'
_computing_data_collection 'Bruker SMART'
_computing_data_reduction 'Bruker SAINT'
_computing_molecular_graphics 'Bruker SHELXTL (Sheldrick, 2008)'
_computing_publication_material 'Bruker SHELXTL (Sheldrick, 2008)'
_computing_structure_refinement 'SHELXL-97 (Sheldrick, 2008)'
_computing_structure_solution 'SHELXS-97 (Sheldrick, 2008)'
_diffrn_ambient_temperature 173(1)
_diffrn_measured_fraction_theta_full 0.998
_diffrn_measured_fraction_theta_max 0.967
_diffrn_measurement_device_type 'Bruker AXS SMART1000/P4'
_diffrn_measurement_method 'phi and omega scans'
_diffrn_radiation_monochromator graphite
_diffrn_radiation_probe x-ray
_diffrn_radiation_type MoK\a
_diffrn_radiation_wavelength 0.71073
_diffrn_reflns_av_R_equivalents 0.0438
_diffrn_reflns_av_unetI/netI 0.0332
_diffrn_reflns_limit_h_max 7
_diffrn_reflns_limit_h_min -8
_diffrn_reflns_limit_k_max 10
_diffrn_reflns_limit_k_min -9
_diffrn_reflns_limit_l_max 8
_diffrn_reflns_limit_l_min -8
_diffrn_reflns_number 2161
_diffrn_reflns_theta_full 25.00
_diffrn_reflns_theta_max 27.50
_diffrn_reflns_theta_min 3.57
_diffrn_source 'fine-focus sealed tube'
_diffrn_source_type K760
_diffrn_standards_decay_% 0
_diffrn_standards_interval_count 0
_diffrn_standards_interval_time 0
_diffrn_standards_number 0
_exptl_absorpt_coefficient_mu 0.208
_exptl_absorpt_correction_T_max 0.9595
_exptl_absorpt_correction_T_min 0.8852
_exptl_absorpt_correction_type multi-scan
_exptl_absorpt_process_details 'SADABS (Sheldrick, 2004)'
_exptl_crystal_colour colourless
_exptl_crystal_density_diffrn 1.178
_exptl_crystal_density_method 'not measured'
_exptl_crystal_description irregular
_exptl_crystal_F_000 128
_exptl_crystal_recrystallization_method ether
_exptl_crystal_size_max 0.60
_exptl_crystal_size_mid 0.40
_exptl_crystal_size_min 0.20
_refine_diff_density_max 0.298
_refine_diff_density_min -0.144
_refine_diff_density_rms 0.063
_refine_ls_extinction_method none
_refine_ls_goodness_of_fit_ref 1.156
_refine_ls_hydrogen_treatment refall
_refine_ls_matrix_type full
_refine_ls_number_parameters 62
_refine_ls_number_reflns 737
_refine_ls_number_restraints 0
_refine_ls_restrained_S_all 1.156
_refine_ls_R_factor_all 0.0472
_refine_ls_R_factor_gt 0.0387
_refine_ls_shift/su_max 0.000
_refine_ls_shift/su_mean 0.000
_refine_ls_structure_factor_coef Fsqd
_refine_ls_weighting_details 'calc w=1/[\s^2^(Fo^2^)+(0.0523P)^2^+0.0957P] where P=(Fo^2^+2Fc^2^)/3'
_refine_ls_weighting_scheme calc
_refine_ls_wR_factor_gt 0.1020
_refine_ls_wR_factor_ref 0.1097
_reflns_number_gt 647
_reflns_number_total 737
_reflns_threshold_expression 'I > 2\s(I)'
_cod_data_source_file c3dt00046j.txt
_cod_data_source_block sg081264
_cod_original_sg_symbol_H-M 'P 21/c'
_cod_database_code 7022531

loop_
_symmetry_equiv_pos_as_xyz
'x, y, z'
'-x, y+1/2, -z+1/2'
'-x, -y, -z'
'x, -y-1/2, z-1/2'

loop_
_atom_site_label
_atom_site_type_symbol
_atom_site_fract_x
_atom_site_fract_y
_atom_site_fract_z
_atom_site_U_iso_or_equiv
_atom_site_adp_type
_atom_site_occupancy
_atom_site_symmetry_multiplicity
_atom_site_calc_flag
_atom_site_refinement_flags
Al1 Al 0.0000 0.0000 0.0000 0.0266(3) Uani 1 2 d S
O1 O 0.3067(2) -0.01437(13) 0.2937(2) 0.0303(3) Uani 1 1 d .
C2 C 0.7193(3) 0.0351(2) 0.5075(3) 0.0346(4) Uani 1 1 d .
C1 C 0.4940(3) 0.0949(2) 0.3302(3) 0.0354(4) Uani 1 1 d .
H1A H 0.514(3) 0.103(2) 0.197(3) 0.043(5) Uiso 1 1 d .
H1B H 0.444(4) 0.193(3) 0.366(3) 0.044(5) Uiso 1 1 d .
H2A H 0.758(4) -0.064(3) 0.462(4) 0.050(6) Uiso 1 1 d .
H2B H 0.839(4) 0.107(3) 0.539(3) 0.044(6) Uiso 1 1 d .
H1 H -0.145(7) -0.070(5) 0.094(7) 0.049(12) Uiso 0.50 1 d P
H2 H 0.032(8) 0.174(7) -0.004(7) 0.065(15) Uiso 0.50 1 d P
H3 H -0.125(8) 0.101(5) 0.098(8) 0.057(13) Uiso 0.50 1 d P

loop_
_atom_site_aniso_label
_atom_site_aniso_U_11
_atom_site_aniso_U_22
_atom_site_aniso_U_33
_atom_site_aniso_U_23
_atom_site_aniso_U_13
_atom_site_aniso_U_12
Al1 0.0213(4) 0.0300(4) 0.0226(4) -0.0004(2) 0.0039(3) 0.0005(2)
O1 0.0211(6) 0.0426(7) 0.0202(6) 0.0016(4) 0.0023(4) -0.0053(4)
C2 0.0211(7) 0.0519(10) 0.0264(8) 0.0052(7) 0.0061(6) -0.0051(7)
C1 0.0249(8) 0.0475(11) 0.0267(7) 0.0083(6) 0.0045(6) -0.0069(7)

loop_
_atom_type_symbol
_atom_type_description
_atom_type_scat_dispersion_real
_atom_type_scat_dispersion_imag
_atom_type_scat_source
C C 0.0033 0.0016 'International Tables Vol C Tables 4.2.6.8 and 6.1.1.4'
H H 0.0000 0.0000 'International Tables Vol C Tables 4.2.6.8 and 6.1.1.4'
O O 0.0106 0.0060 'International Tables Vol C Tables 4.2.6.8 and 6.1.1.4'
Al Al 0.0645 0.0514 'International Tables Vol C Tables 4.2.6.8 and 6.1.1.4'

loop_
_geom_angle_atom_site_label_1
_geom_angle_atom_site_label_2
_geom_angle_atom_site_label_3
_geom_angle
_geom_angle_site_symmetry_1
O1 Al1 O1 180.0 3
O1 Al1 H1 86.8(16) 3
O1 Al1 H1 93.2(16) .
O1 Al1 H2 90.0(16) 3
O1 Al1 H2 90.0(16) .
H1 Al1 H2 122(2) .
O1 Al1 H3 86.8(17) 3
O1 Al1 H3 93.2(17) .
H1 Al1 H3 60(2) .
H2 Al1 H3 63(2) .
C2 O1 C1 109.48(13) 3_656
C2 O1 Al1 117.95(10) 3_656
C1 O1 Al1 118.48(9) .
O1 C2 C1 110.16(14) 3_656
O1 C2 H2A 109.8(14) 3_656
C1 C2 H2A 108.8(14) .
O1 C2 H2B 105.8(13) 3_656
C1 C2 H2B 111.1(13) .
H2A C2 H2B 111.2(19) .
O1 C1 C2 109.86(14) .
O1 C1 H1A 108.2(12) .
C2 C1 H1A 108.3(12) .
O1 C1 H1B 106.0(12) .
C2 C1 H1B 113.0(12) .
H1A C1 H1B 111.5(17) .

loop_
_geom_bond_atom_site_label_1
_geom_bond_atom_site_label_2
_geom_bond_distance
_geom_bond_site_symmetry_2
Al1 O1 2.1071(14) 3
Al1 O1 2.1071(14) .
Al1 H1 1.45(4) .
Al1 H2 1.51(6) .
Al1 H3 1.50(5) .
O1 C2 1.444(2) 3_656
O1 C1 1.4440(19) .
C2 O1 1.444(2) 3_656
C2 C1 1.506(2) .
C2 H2A 0.97(2) .
C2 H2B 0.93(2) .
C1 H1A 0.97(2) .
C1 H1B 0.96(2) .
